data_7702365
loop_
_publ_author_name
'Zhu, Nianyong'
'Fenske, Dieter'

_publ_section_title
;
 Novel Cu--Se clusters with Se--layer structures:
 [Cu32Se7(SenBu)18(PiPr3)6], [Cu50Se20(SetBu)10(PiPr3)10],
 [Cu73Se35(SePh)3(PiPr3)21], [Cu140Se70(PEt3)34] and [Cu140Se70(PEt3)36]
;
_journal_issue 7
_journal_name_full 'Journal of the Chemical Society, Dalton Transactions'
_journal_page_first 1067
_journal_paper_doi 10.1039/a900021f
_journal_year 1999
_chemical_compound_source Diethylether
_chemical_formula_moiety 'C126 H288 Cu32 P6 Se25'
_chemical_formula_structural 'C63 H144 Cu16 P3 Se12.5'
_chemical_formula_sum 'C126 H288 Cu32 P6 Se25'
_chemical_formula_weight 5996.66
_chemical_name_common Copper-selenato-selenido-cluster
_chemical_name_systematic
;
 The CIF file for the structure of 2
;
_space_group_IT_number 14
_space_group_name_Hall '-P 2yn'
_space_group_name_H-M_alt 'P 1 21/n 1'
_symmetry_cell_setting monoclinic
_symmetry_space_group_name_H-M 'P 1 21/n 1'
_atom_sites_solution_hydrogens geom
_atom_sites_solution_primary direct
_atom_sites_solution_secondary difmap
_audit_creation_method SHELXL
_cell_angle_alpha 90.00
_cell_angle_beta 101.79(3)
_cell_angle_gamma 90.00
_cell_formula_units_Z 2
_cell_length_a 16.628(3)
_cell_length_b 29.937(6)
_cell_length_c 19.847(4)
_cell_measurement_temperature 203(2)
_cell_volume 9671(3)
_computing_cell_refinement Stoe-IPDS-software
_computing_data_collection Stoe-IPDS-software
_computing_data_reduction Stoe-IPDS-software
_computing_molecular_graphics Schakal-97
_computing_structure_refinement 'SHELXL-93 (Sheldrick, 1993)'
_computing_structure_solution 'SHELXS-86 (Sheldrick, 1990)'
_diffrn_ambient_temperature 203(2)
_diffrn_measurement_device Stoe-IPDS
_diffrn_measurement_method Imaging-plate
_diffrn_radiation_monochromator graphite
_diffrn_radiation_source 'fine-focus sealed tube'
_diffrn_radiation_type MoKa
_diffrn_radiation_wavelength 0.71073
_diffrn_reflns_av_R_equivalents 0.1211
_diffrn_reflns_av_sigmaI/netI 0.0346
_diffrn_reflns_limit_h_max 19
_diffrn_reflns_limit_h_min -16
_diffrn_reflns_limit_k_max 19
_diffrn_reflns_limit_k_min -36
_diffrn_reflns_limit_l_max 24
_diffrn_reflns_limit_l_min -16
_diffrn_reflns_number 11978
_diffrn_reflns_theta_max 25.99
_diffrn_reflns_theta_min 2.25
_exptl_absorpt_coefficient_mu 8.222
_exptl_crystal_colour Orange
_exptl_crystal_density_diffrn 2.059
_exptl_crystal_description Prism
_exptl_crystal_F_000 5824
_exptl_crystal_size_max 0.5
_exptl_crystal_size_mid 0.4
_exptl_crystal_size_min 0.4
_refine_diff_density_max 1.511
_refine_diff_density_min -1.778
_refine_diff_density_rms 0.248
_refine_ls_extinction_method none
_refine_ls_goodness_of_fit_all 1.055
_refine_ls_goodness_of_fit_obs 1.055
_refine_ls_hydrogen_treatment Riding-mode
_refine_ls_matrix_type full
_refine_ls_number_parameters 871
_refine_ls_number_reflns 11278
_refine_ls_number_restraints 0
_refine_ls_restrained_S_all 1.069
_refine_ls_restrained_S_obs 1.055
_refine_ls_R_factor_all 0.0915
_refine_ls_R_factor_obs 0.0745
_refine_ls_shift/esd_max -0.023
_refine_ls_shift/esd_mean 0.001
_refine_ls_structure_factor_coef Fsqd
_refine_ls_weighting_details 'w=3D1/[s^2^(Fo^2^)+( 0.1746P)^2^+24.3711P] where P=3D(Fo^2^+2Fc^2^)/3'
_refine_ls_weighting_scheme calc
_refine_ls_wR_factor_all 0.2330
_refine_ls_wR_factor_obs 0.2017
_reflns_number_observed 8792
_reflns_number_total 11283
_reflns_observed_criterion >2sigma(I)
_cod_data_source_file 900021f.txt
_cod_data_source_block Cu32Se7(SenBu)18(PiPr3)6
_cod_depositor_comments
;
The following automatic conversions were performed:

data item '_symmetry_cell_setting' value 'Monoclinic' was changed to
'monoclinic' in accordance with the
/home/saulius/struct/COD-crude-data/automatic-downloads/DataCite-retrospective/RSC/depositions/lib/dictionaries/cif_core.dic
dictionary named 'cif_core.dic' version 2.4.2 last updated on
2011-04-26.

data item '_refine_ls_weighting_scheme' value 'calc
w=3D1/[s^2^(Fo^2^)+( 0.1746P)^2^+24.3711P] where
P=3D(Fo^2^+2Fc^2^)/3' was changed to 'calc'. A new data item
'_refine_ls_weighting_details' was created with the value set to
'w=3D1/[s^2^(Fo^2^)+( 0.1746P)^2^+24.3711P] where
P=3D(Fo^2^+2Fc^2^)/3'.

Automatic conversion script
Id: cif_fix_values 6909 2019-04-08 15:41:33Z antanas 
;
_cod_original_cell_volume 9671.3(34)
_cod_original_sg_symbol_H-M P2(1)/n
_cod_database_code 7702365

loop_
_symmetry_equiv_pos_as_xyz
'x, y, z'
'-x+1/2, y+1/2, -z+1/2'
'-x, -y, -z'
'x-1/2, -y-1/2, z-1/2'

loop_
_atom_site_aniso_label
_atom_site_aniso_U_11
_atom_site_aniso_U_22
_atom_site_aniso_U_33
_atom_site_aniso_U_23
_atom_site_aniso_U_13
_atom_site_aniso_U_12
Se1 0.0389(9) 0.0227(6) 0.0256(5) 0.0002(4) 0.0000(5) 0.0017(5)
Se2 0.0410(9) 0.0234(6) 0.0242(5) 0.0058(4) 0.0037(5) 0.0009(5)
Se3 0.0371(8) 0.0192(6) 0.0284(6) 0.0019(4) 0.0051(5) 0.0033(5)
Se4 0.0328(8) 0.0196(6) 0.0234(5) -0.0005(4) 0.0036(5) -0.0020(5)
Se5 0.0344(8) 0.0163(5) 0.0272(5) -0.0029(4) 0.0053(5) 0.0034(5)
Se6 0.0378(8) 0.0184(6) 0.0259(5) -0.0036(4) 0.0033(5) 0.0026(5)
Se7 0.0369(8) 0.0193(6) 0.0238(5) 0.0024(4) 0.0081(5) 0.0006(5)
Se8 0.0364(8) 0.0188(6) 0.0275(6) -0.0032(4) 0.0068(5) 0.0030(5)
Se9 0.0430(9) 0.0206(6) 0.0245(5) -0.0019(4) -0.0005(5) -0.0019(5)
Se10 0.0412(12) 0.0142(7) 0.0231(7) -0.0029(5) 0.0049(7) -0.0002(7)
Se11 0.0363(8) 0.0196(6) 0.0227(5) 0.0010(4) 0.0047(5) 0.0018(5)
Se12 0.0354(8) 0.0193(6) 0.0245(5) 0.0008(4) 0.0035(5) 0.0039(5)
Se13 0.0369(8) 0.0181(6) 0.0248(5) 0.0007(4) 0.0025(5) 0.0007(5)
Cu1 0.0426(11) 0.0174(7) 0.0267(7) 0.0003(5) 0.0044(6) 0.0018(6)
Cu2 0.0375(11) 0.0246(8) 0.0261(7) 0.0024(5) 0.0039(6) 0.0011(6)
Cu3 0.0384(11) 0.0205(7) 0.0263(7) -0.0027(5) 0.0037(6) 0.0071(6)
Cu4 0.084(2) 0.0248(8) 0.0282(8) 0.0013(6) 0.0176(9) 0.0108(8)
Cu5 0.0394(10) 0.0206(7) 0.0242(7) 0.0001(5) -0.0007(6) -0.0035(6)
Cu6 0.0343(10) 0.0197(7) 0.0239(7) 0.0002(5) 0.0010(6) -0.0010(6)
Cu7 0.0374(10) 0.0210(7) 0.0264(7) 0.0037(5) 0.0076(6) 0.0016(6)
Cu8 0.0345(11) 0.0371(9) 0.0282(7) 0.0008(6) 0.0040(6) 0.0004(7)
Cu9 0.0387(11) 0.0251(8) 0.0291(7) 0.0017(6) 0.0043(6) 0.0030(7)
Cu10 0.0379(10) 0.0185(7) 0.0276(7) -0.0016(5) 0.0011(6) 0.0048(6)
Cu11 0.0377(10) 0.0168(7) 0.0248(7) -0.0014(5) 0.0027(6) 0.0014(6)
Cu12 0.0408(11) 0.0210(7) 0.0299(7) -0.0073(6) 0.0105(7) -0.0043(6)
Cu13 0.0390(10) 0.0164(7) 0.0248(7) 0.0002(5) 0.0055(6) 0.0022(6)
Cu14 0.0405(11) 0.0181(7) 0.0431(9) 0.0015(6) 0.0029(7) 0.0007(7)
Cu15 0.0357(10) 0.0221(7) 0.0238(7) 0.0004(5) 0.0042(6) -0.0014(6)
Cu16 0.0476(12) 0.0197(7) 0.0243(7) 0.0001(5) 0.0048(7) 0.0035(7)
P1 0.044(2) 0.0161(15) 0.034(2) 0.0016(12) 0.0023(14) -0.0003(14)
P2 0.033(2) 0.037(2) 0.035(2) -0.0034(14) 0.0046(14) 0.001(2)
P3 0.123(5) 0.043(2) 0.028(2) 0.000(2) 0.022(2) 0.032(3)
C11 0.046(10) 0.035(8) 0.036(7) -0.003(5) -0.006(6) -0.001(7)
C12 0.057(12) 0.051(10) 0.044(8) 0.008(7) -0.007(7) -0.013(8)
C13 0.078(15) 0.050(10) 0.042(8) 0.008(7) -0.013(8) -0.010(9)
C14 0.084(20) 0.080(17) 0.092(17) 0.012(12) -0.028(14) 0.014(14)
C21 0.050(11) 0.024(7) 0.045(8) 0.008(5) -0.001(7) 0.007(6)
C22 0.073(14) 0.047(10) 0.042(8) 0.018(7) -0.006(8) 0.008(9)
C23 0.064(14) 0.101(16) 0.033(8) 0.039(9) 0.010(8) -0.002(11)
C24 0.092(20) 0.122(22) 0.035(9) 0.005(10) 0.011(9) 0.028(15)
C31 0.045(10) 0.025(7) 0.045(7) 0.008(5) 0.008(7) 0.008(6)
C32 0.125(22) 0.015(8) 0.076(13) 0.011(7) -0.002(12) -0.009(9)
C33 0.109(22) 0.059(14) 0.080(14) 0.049(12) -0.012(13) 0.010(13)
C34 0.094(22) 0.054(14) 0.131(22) 0.003(13) -0.047(17) 0.013(14)
C41 0.052(9) 0.019(6) 0.009(4) 0.002(4) 0.002(5) -0.009(5)
C42 0.077(13) 0.019(6) 0.032(6) -0.006(5) 0.012(7) -0.001(7)
C43 0.090(16) 0.041(9) 0.031(7) -0.011(6) 0.016(8) -0.004(9)
C44 0.081(17) 0.072(14) 0.062(11) -0.032(10) -0.003(10) -0.024(12)
C51 0.068(13) 0.011(6) 0.067(10) -0.007(6) 0.001(9) 0.007(7)
C52A 0.080(30) 0.050(21) 0.035(15) 0.006(13) 0.027(16) 0.020(18)
C52B 0.019(19) 0.075(28) 0.091(27) -0.029(21) 0.029(17) -0.004(16)
C53 0.074(18) 0.039(12) 0.139(23) -0.015(11) 0.033(15) 0.010(10)
C54A 0.049(24) 0.025(16) 0.121(32) -0.029(16) 0.056(23) 0.008(13)
C54B 0.043(26) 0.100(38) 0.075(26) -0.010(23) 0.016(19) -0.019(23)
C61 0.082(14) 0.048(9) 0.015(5) -0.013(5) -0.001(6) 0.014(9)
C62 0.077(17) 0.136(23) 0.037(9) 0.015(10) 0.016(9) 0.061(16)
C63 0.270(51) 0.172(34) 0.025(9) 0.008(13) 0.011(16) 0.143(35)
C64 0.139(38) 0.513(99) 0.069(19) -0.086(33) 0.023(21) 0.170(50)
C71 0.056(11) 0.039(8) 0.030(6) -0.007(5) 0.006(6) 0.003(7)
C72 0.083(16) 0.060(11) 0.034(7) -0.007(7) 0.011(8) 0.028(10)
C73 0.065(14) 0.064(12) 0.046(9) 0.013(8) 0.010(8) 0.014(10)
C74 0.081(20) 0.122(24) 0.082(16) 0.027(14) 0.034(14) -0.015(16)
C81 0.042(11) 0.038(8) 0.065(10) -0.014(7) 0.011(8) 0.004(7)
C82 0.058(14) 0.068(13) 0.073(12) 0.008(9) 0.038(10) 0.030(10)
C83 0.107(24) 0.074(17) 0.112(19) 0.031(13) 0.080(18) 0.031(14)
C84 0.265(63) 0.180(42) 0.106(25) 0.050(24) 0.093(33) 0.155(43)
C91 0.054(11) 0.045(9) 0.039(7) 0.009(6) -0.015(7) -0.015(8)
C92 0.033(11) 0.075(14) 0.059(10) 0.007(8) 0.007(8) -0.013(9)
C93 0.137(27) 0.100(22) 0.058(13) 0.012(12) -0.054(15) -0.023(18)
C94 0.148(34) 0.089(22) 0.089(19) 0.016(14) 0.004(19) -0.026(20)
C111 0.054(11) 0.024(7) 0.055(9) 0.011(6) 0.000(7) -0.006(7)
C112 0.110(19) 0.036(9) 0.041(8) 0.010(6) 0.015(9) -0.011(9)
C113 0.111(19) 0.072(13) 0.032(7) 0.012(7) 0.046(10) -0.013(11)
C121 0.053(11) 0.015(6) 0.049(8) 0.004(5) -0.010(7) -0.004(6)
C122 0.032(10) 0.049(10) 0.078(12) -0.005(8) -0.008(8) -0.005(8)
C123 0.078(16) 0.042(10) 0.053(9) -0.013(7) -0.009(9) 0.001(9)
C131 0.037(10) 0.023(7) 0.074(10) -0.006(6) 0.018(8) 0.000(6)
C132 0.062(15) 0.030(10) 0.121(19) -0.002(9) 0.024(12) 0.006(8)
C133 0.204(35) 0.042(11) 0.089(15) 0.010(10) 0.109(20) 0.000(14)
C211 0.040(11) 0.064(12) 0.058(10) 0.007(8) 0.006(8) 0.021(9)
C212 0.119(26) 0.046(13) 0.121(22) 0.007(11) 0.036(18) 0.027(13)
C213 0.049(15) 0.096(19) 0.099(17) 0.015(13) 0.006(12) 0.027(13)
C221 0.046(12) 0.059(11) 0.052(9) -0.006(7) 0.008(8) 0.001(8)
C222 0.065(14) 0.103(17) 0.040(8) -0.038(9) 0.011(8) 0.015(12)
C223 0.085(18) 0.044(11) 0.077(13) -0.013(9) 0.027(12) -0.017(10)
C231 0.047(11) 0.047(9) 0.035(7) -0.005(6) 0.013(6) -0.006(7)
C232 0.039(11) 0.104(17) 0.044(8) -0.027(9) 0.009(7) -0.015(10)
C233 0.054(14) 0.059(12) 0.071(11) 0.004(8) 0.029(10) 0.003(9)
C311 0.309(52) 0.040(11) 0.064(14) -0.017(10) 0.126(25) -0.027(18)
C312 0.181(40) 0.139(28) 0.073(17) -0.032(17) 0.076(22) -0.098(27)
C313 0.577(117) 0.044(17) 0.178(38) -0.016(18) 0.256(60) -0.047(34)
C321 0.130(22) 0.032(9) 0.052(10) -0.015(7) 0.012(11) 0.004(11)
C322 0.133(25) 0.060(13) 0.058(11) -0.026(9) 0.019(13) 0.008(13)
C323 0.187(34) 0.062(14) 0.073(14) -0.054(12) 0.046(17) -0.025(16)
C331 0.239(53) 0.439(86) 0.041(14) 0.099(28) 0.045(21) 0.256(61)
C332 0.117(28) 0.208(42) 0.048(13) -0.044(17) -0.018(14) 0.001(26)
C333 0.282(58) 0.339(64) 0.020(10) -0.018(17) 0.016(18) 0.211(50)

loop_
_atom_site_label
_atom_site_type_symbol
_atom_site_fract_x
_atom_site_fract_y
_atom_site_fract_z
_atom_site_U_iso_or_equiv
_atom_site_thermal_displace_type
_atom_site_occupancy
_atom_site_calc_flag
_atom_site_refinement_flags
Se1 Se 0.21350(9) 0.05612(4) 0.21281(6) 0.0300(3) Uani 1 d .
Se2 Se 0.42243(9) 0.14112(4) 0.22519(6) 0.0300(3) Uani 1 d .
Se3 Se 0.75642(9) -0.16747(4) 0.65088(6) 0.0284(3) Uani 1 d .
Se4 Se 0.70536(9) 0.09260(4) 0.53003(6) 0.0256(3) Uani 1 d .
Se5 Se 0.73040(9) -0.13616(4) 0.45406(6) 0.0261(3) Uani 1 d .
Se6 Se 0.48907(9) -0.11316(4) 0.35808(6) 0.0278(3) Uani 1 d .
Se7 Se 0.64443(9) 0.11935(4) 0.32999(6) 0.0264(3) Uani 1 d .
Se8 Se 0.67667(9) -0.01293(4) 0.37175(6) 0.0276(3) Uani 1 d .
Se9 Se 0.26676(9) -0.06763(4) 0.26285(6) 0.0304(3) Uani 1 d .
Se10 Se 0.5000 0.0000 0.5000 0.0264(4) Uani 1 d S
Se11 Se 0.46885(9) 0.02269(4) 0.29665(5) 0.0264(3) Uani 1 d .
Se12 Se 0.46005(9) 0.13006(4) 0.44785(6) 0.0268(3) Uani 1 d .
Se13 Se 0.26446(9) 0.02669(4) 0.40770(6) 0.0272(3) Uani 1 d .
Cu1 Cu 0.24986(11) 0.08849(5) 0.33061(7) 0.0293(4) Uani 1 d .
Cu2 Cu 0.38018(11) 0.14208(5) 0.33401(7) 0.0298(4) Uani 1 d .
Cu3 Cu 0.32882(11) 0.09629(5) 0.46270(7) 0.0288(4) Uani 1 d .
Cu4 Cu 0.2954(2) -0.00673(6) 0.18677(8) 0.0446(5) Uani 1 d .
Cu5 Cu 0.33686(11) -0.00371(5) 0.32088(7) 0.0291(4) Uani 1 d .
Cu6 Cu 0.56098(11) 0.07409(5) 0.49777(7) 0.0267(4) Uani 1 d .
Cu7 Cu 0.51924(11) 0.09159(5) 0.35933(7) 0.0281(4) Uani 1 d .
Cu8 Cu 0.82051(12) -0.12542(6) 0.57018(8) 0.0336(4) Uani 1 d .
Cu9 Cu 0.35706(12) 0.07085(5) 0.24848(8) 0.0313(4) Uani 1 d .
Cu10 Cu 0.62405(11) -0.08329(5) 0.40361(7) 0.0288(4) Uani 1 d .
Cu11 Cu 0.48882(11) -0.03437(5) 0.38623(7) 0.0270(4) Uani 1 d .
Cu12 Cu 0.41461(11) 0.04955(5) 0.40373(7) 0.0301(4) Uani 1 d .
Cu13 Cu 0.66682(11) 0.06103(5) 0.41679(7) 0.0269(4) Uani 1 d .
Cu14 Cu 0.52712(12) 0.17242(5) 0.31789(9) 0.0347(4) Uani 1 d .
Cu15 Cu 0.64155(11) 0.08511(5) 0.62788(7) 0.0275(4) Uani 1 d .
Cu16 Cu 0.64252(12) -0.01221(5) 0.48383(7) 0.0309(4) Uani 1 d .
P1 P 0.5498(3) 0.24526(11) 0.3371(2) 0.0322(8) Uani 1 d .
P2 P 0.9558(3) -0.11342(13) 0.5803(2) 0.0354(8) Uani 1 d .
P3 P 0.3314(4) -0.0231(2) 0.0867(2) 0.064(2) Uani 1 d .
C11 C 0.1788(10) 0.0961(5) 0.1332(7) 0.041(3) Uani 1 d .
H11H H 0.1995(10) 0.1264(5) 0.1451(7) 0.049 Uiso 1 calc R
H11I H 0.2020(10) 0.0856(5) 0.0944(7) 0.049 Uiso 1 calc R
C12 C 0.0841(12) 0.0969(6) 0.1124(8) 0.053(5) Uani 1 d .
H12H H 0.0637(12) 0.0663(6) 0.1036(8) 0.064 Uiso 1 calc R
H12I H 0.0615(12) 0.1090(6) 0.1505(8) 0.064 Uiso 1 calc R
C13 C 0.0546(14) 0.1253(6) 0.0481(9) 0.060(5) Uani 1 d .
H13H H 0.0776(14) 0.1136(6) 0.0100(9) 0.072 Uiso 1 calc R
H13I H 0.0736(14) 0.1561(6) 0.0570(9) 0.072 Uiso 1 calc R
C14 C -0.0393(17) 0.1244(9) 0.0285(14) 0.092(8) Uani 1 d .
H14A H -0.0577(17) 0.1425(9) -0.0123(14) 0.138 Uiso 1 calc R
H14B H -0.0619(17) 0.1363(9) 0.0661(14) 0.138 Uiso 1 calc R
H14C H -0.0580(17) 0.0939(9) 0.0192(14) 0.138 Uiso 1 calc R
C21 C 0.3518(11) 0.1882(5) 0.1704(7) 0.042(4) Uani 1 d .
H21H H 0.2969(11) 0.1871(5) 0.1812(7) 0.050 Uiso 1 calc R
H21I H 0.3753(11) 0.2176(5) 0.1839(7) 0.050 Uiso 1 calc R
C22 C 0.3444(13) 0.1822(6) 0.0943(8) 0.056(5) Uani 1 d .
H22H H 0.3052(13) 0.2043(6) 0.0702(8) 0.068 Uiso 1 calc R
H22I H 0.3219(13) 0.1525(6) 0.0813(8) 0.068 Uiso 1 calc R
C23 C 0.4251(13) 0.1873(8) 0.0703(8) 0.066(6) Uani 1 d .
H23H H 0.4634(13) 0.1644(8) 0.0927(8) 0.079 Uiso 1 calc R
H23I H 0.4488(13) 0.2165(8) 0.0852(8) 0.079 Uiso 1 calc R
C24 C 0.4165(17) 0.1833(10) -0.0080(9) 0.083(8) Uani 1 d .
H24A H 0.4700(17) 0.1869(10) -0.0197(9) 0.125 Uiso 1 calc R
H24B H 0.3798(17) 0.2064(10) -0.0307(9) 0.125 Uiso 1 calc R
H24C H 0.3944(17) 0.1542(10) -0.0231(9) 0.125 Uiso 1 calc R
C31 C 0.8379(11) -0.1843(5) 0.7353(8) 0.039(3) Uani 1 d .
H31H H 0.8900(11) -0.1692(5) 0.7347(8) 0.047 Uiso 1 calc R
H31I H 0.8182(11) -0.1737(5) 0.7758(8) 0.047 Uiso 1 calc R
C32 C 0.8527(17) -0.2335(6) 0.7418(11) 0.075(7) Uani 1 d .
H32H H 0.8756(17) -0.2438(6) 0.7028(11) 0.090 Uiso 1 calc R
H32I H 0.8001(17) -0.2488(6) 0.7397(11) 0.090 Uiso 1 calc R
C33 C 0.9121(18) -0.2463(8) 0.8097(13) 0.087(8) Uani 1 d .
H33H H 0.8873(18) -0.2370(8) 0.8482(13) 0.104 Uiso 1 calc R
H33I H 0.9172(18) -0.2789(8) 0.8116(13) 0.104 Uiso 1 calc R
C34 C 0.9944(19) -0.2273(9) 0.8200(16) 0.103(11) Uani 1 d .
H34A H 1.0264(19) -0.2373(9) 0.8638(16) 0.155 Uiso 1 calc R
H34B H 0.9907(19) -0.1949(9) 0.8199(16) 0.155 Uiso 1 calc R
H34C H 1.0207(19) -0.2369(9) 0.7832(16) 0.155 Uiso 1 calc R
C41 C 0.6934(9) 0.1576(4) 0.5052(5) 0.027(3) Uani 1 d .
H41A H 0.7389(9) 0.1667(4) 0.4837(5) 0.033 Uiso 1 calc R
H41B H 0.6421(9) 0.1621(4) 0.4714(5) 0.033 Uiso 1 calc R
C42 C 0.6929(12) 0.1874(5) 0.5690(7) 0.042(4) Uani 1 d .
H42A H 0.6871(12) 0.2186(5) 0.5540(7) 0.051 Uiso 1 calc R
H42B H 0.6443(12) 0.1798(5) 0.5876(7) 0.051 Uiso 1 calc R
C43 C 0.7682(14) 0.1836(6) 0.6266(7) 0.054(5) Uani 1 d .
H43A H 0.7649(14) 0.2069(6) 0.6606(7) 0.064 Uiso 1 calc R
H43B H 0.7660(14) 0.1547(6) 0.6494(7) 0.064 Uiso 1 calc R
C44 C 0.8475(16) 0.1872(8) 0.6070(11) 0.074(7) Uani 1 d .
H44A H 0.8910(16) 0.1843(8) 0.6476(11) 0.111 Uiso 1 calc R
H44B H 0.8517(16) 0.2161(8) 0.5858(11) 0.111 Uiso 1 calc R
H44C H 0.8528(16) 0.1637(8) 0.5746(11) 0.111 Uiso 1 calc R
C51 C 0.6700(13) -0.1927(4) 0.4525(9) 0.050(4) Uani 1 d .
C52A C 0.7177(27) -0.2343(13) 0.4764(16) 0.053(10) Uani 0.50 d P
C52B C 0.7034(23) -0.2298(15) 0.4164(22) 0.059(11) Uani 0.50 d P
C53 C 0.7852(17) -0.2465(7) 0.4393(15) 0.082(7) Uani 1 d .
C54A C 0.8384(24) -0.2841(11) 0.4622(23) 0.060(11) Uani 0.50 d P
C54B C 0.7974(29) -0.2676(18) 0.5145(23) 0.072(12) Uani 0.50 d P
C61 C 0.4781(12) -0.1057(6) 0.2574(6) 0.050(5) Uani 1 d .
H61A H 0.4284(12) -0.1210(6) 0.2335(6) 0.060 Uiso 1 calc R
H61B H 0.4723(12) -0.0738(6) 0.2459(6) 0.060 Uiso 1 calc R
C62 C 0.5517(17) -0.1242(10) 0.2331(10) 0.083(9) Uani 1 d .
H62A H 0.5416(17) -0.1181(10) 0.1836(10) 0.099 Uiso 1 calc R
H62B H 0.5980(17) -0.1052(10) 0.2541(10) 0.099 Uiso 1 calc R
C63 C 0.5803(30) -0.1660(13) 0.2402(11) 0.158(21) Uani 1 d .
H63A H 0.5354(30) -0.1853(13) 0.2174(11) 0.190 Uiso 1 calc R
H63B H 0.5895(30) -0.1729(13) 0.2894(11) 0.190 Uiso 1 calc R
C64 C 0.6516(27) -0.1802(21) 0.2174(17) 0.240(36) Uani 1 d .
H64A H 0.6610(27) -0.2117(21) 0.2277(17) 0.360 Uiso 1 calc R
H64B H 0.6986(27) -0.1631(21) 0.2408(17) 0.360 Uiso 1 calc R
H64C H 0.6440(27) -0.1756(21) 0.1681(17) 0.360 Uiso 1 calc R
C71 C 0.6342(11) 0.0867(5) 0.2395(7) 0.042(4) Uani 1 d .
H71A H 0.6215(11) 0.0552(5) 0.2456(7) 0.051 Uiso 1 calc R
H71B H 0.5893(11) 0.0997(5) 0.2054(7) 0.051 Uiso 1 calc R
C72 C 0.7137(14) 0.0905(6) 0.2146(8) 0.059(5) Uani 1 d .
H72A H 0.7593(14) 0.0817(6) 0.2517(8) 0.071 Uiso 1 calc R
H72B H 0.7124(14) 0.0698(6) 0.1761(8) 0.071 Uiso 1 calc R
C73 C 0.7285(14) 0.1366(7) 0.1917(9) 0.059(5) Uani 1 d .
H73A H 0.7316(14) 0.1573(7) 0.2305(9) 0.070 Uiso 1 calc R
H73B H 0.6823(14) 0.1458(7) 0.1553(9) 0.070 Uiso 1 calc R
C74 C 0.8101(18) 0.1394(11) 0.1640(13) 0.092(8) Uani 1 d .
H74A H 0.8180(18) 0.1698(11) 0.1495(13) 0.139 Uiso 1 calc R
H74B H 0.8068(18) 0.1194(11) 0.1251(13) 0.139 Uiso 1 calc R
H74C H 0.8561(18) 0.1308(11) 0.2001(13) 0.139 Uiso 1 calc R
C81 C 0.7979(11) -0.0245(6) 0.3950(9) 0.048(4) Uani 1 d .
H81A H 0.8274(11) 0.0040(6) 0.4004(9) 0.058 Uiso 1 calc R
H81B H 0.8118(11) -0.0406(6) 0.4388(9) 0.058 Uiso 1 calc R
C82 C 0.8242(15) -0.0512(8) 0.3400(10) 0.063(6) Uani 1 d .
H82A H 0.7977(15) -0.0805(8) 0.3391(10) 0.075 Uiso 1 calc R
H82B H 0.8835(15) -0.0562(8) 0.3545(10) 0.075 Uiso 1 calc R
C83 C 0.8086(20) -0.0340(9) 0.2665(14) 0.089(9) Uani 1 d .
H83A H 0.7506(20) -0.0258(9) 0.2523(14) 0.107 Uiso 1 calc R
H83B H 0.8415(20) -0.0070(9) 0.2648(14) 0.107 Uiso 1 calc R
C84 C 0.8289(34) -0.0668(15) 0.2182(18) 0.176(27) Uani 1 d .
H84A H 0.8179(34) -0.0542(15) 0.1722(18) 0.264 Uiso 1 calc R
H84B H 0.7957(34) -0.0934(15) 0.2189(18) 0.264 Uiso 1 calc R
H84C H 0.8866(34) -0.0746(15) 0.2314(18) 0.264 Uiso 1 calc R
C91 C 0.1582(12) -0.0576(6) 0.2866(8) 0.049(4) Uani 1 d .
H91A H 0.1631(12) -0.0622(6) 0.3362(8) 0.059 Uiso 1 calc R
H91B H 0.1416(12) -0.0265(6) 0.2763(8) 0.059 Uiso 1 calc R
C92 C 0.0931(12) -0.0878(8) 0.2485(9) 0.056(5) Uani 1 d .
H92A H 0.0432(12) -0.0829(8) 0.2665(9) 0.067 Uiso 1 calc R
H92B H 0.1107(12) -0.1187(8) 0.2599(9) 0.067 Uiso 1 calc R
C93 C 0.0695(22) -0.0842(10) 0.1692(12) 0.109(12) Uani 1 d .
H93A H 0.1188(22) -0.0874(10) 0.1496(12) 0.131 Uiso 1 calc R
H93B H 0.0312(22) -0.1083(10) 0.1508(12) 0.131 Uiso 1 calc R
C94 C 0.0292(24) -0.0387(11) 0.1489(15) 0.112(11) Uani 1 d .
H94A H 0.0144(24) -0.0364(11) 0.0992(15) 0.168 Uiso 1 calc R
H94B H 0.0675(24) -0.0150(11) 0.1668(15) 0.168 Uiso 1 calc R
H94C H -0.0198(24) -0.0358(11) 0.1680(15) 0.168 Uiso 1 calc R
C111 C 0.5501(12) 0.2721(5) 0.2523(8) 0.046(4) Uani 1 d .
H11A H 0.4921(12) 0.2710(5) 0.2273(8) 0.055 Uiso 1 calc R
C112 C 0.5723(16) 0.3204(6) 0.2548(9) 0.063(6) Uani 1 d .
H11B H 0.5410(16) 0.3362(6) 0.2835(9) 0.094 Uiso 1 calc R
H11C H 0.5598(16) 0.3327(6) 0.2086(9) 0.094 Uiso 1 calc R
H11D H 0.6305(16) 0.3237(6) 0.2738(9) 0.094 Uiso 1 calc R
C113 C 0.5965(16) 0.2457(7) 0.2086(8) 0.067(6) Uani 1 d .
H11E H 0.5802(16) 0.2146(7) 0.2084(8) 0.101 Uiso 1 calc R
H11F H 0.6549(16) 0.2483(7) 0.2272(8) 0.101 Uiso 1 calc R
H11G H 0.5842(16) 0.2573(7) 0.1620(8) 0.101 Uiso 1 calc R
C121 C 0.6476(11) 0.2589(4) 0.3974(8) 0.042(4) Uani 1 d .
H12A H 0.6457(11) 0.2415(4) 0.4395(8) 0.050 Uiso 1 calc R
C122 C 0.7207(11) 0.2409(6) 0.3730(10) 0.056(4) Uani 1 d .
H12B H 0.7103(11) 0.2102(6) 0.3580(10) 0.084 Uiso 1 calc R
H12C H 0.7685(11) 0.2420(6) 0.4104(10) 0.084 Uiso 1 calc R
H12D H 0.7307(11) 0.2589(6) 0.3349(10) 0.084 Uiso 1 calc R
C123 C 0.6599(14) 0.3073(6) 0.4219(9) 0.061(5) Uani 1 d .
H12E H 0.6112(14) 0.3175(6) 0.4372(9) 0.091 Uiso 1 calc R
H12F H 0.6692(14) 0.3260(6) 0.3843(9) 0.091 Uiso 1 calc R
H12G H 0.7069(14) 0.3091(6) 0.4598(9) 0.091 Uiso 1 calc R
C131 C 0.4704(11) 0.2767(5) 0.3717(9) 0.044(4) Uani 1 d .
H13A H 0.4868(11) 0.3085(5) 0.3753(9) 0.053 Uiso 1 calc R
C132 C 0.3864(15) 0.2736(6) 0.3241(13) 0.071(6) Uani 1 d .
H13B H 0.3899(15) 0.2846(6) 0.2789(13) 0.106 Uiso 1 calc R
H13C H 0.3473(15) 0.2914(6) 0.3426(13) 0.106 Uiso 1 calc R
H13D H 0.3685(15) 0.2427(6) 0.3206(13) 0.106 Uiso 1 calc R
C133 C 0.4694(22) 0.2598(7) 0.4439(12) 0.101(11) Uani 1 d .
H13E H 0.5240(22) 0.2624(7) 0.4724(12) 0.151 Uiso 1 calc R
H13F H 0.4523(22) 0.2287(7) 0.4417(12) 0.151 Uiso 1 calc R
H13G H 0.4312(22) 0.2775(7) 0.4637(12) 0.151 Uiso 1 calc R
C211 C 1.0140(12) -0.1622(7) 0.6214(9) 0.055(4) Uani 1 d .
H21A H 1.0055(12) -0.1613(7) 0.6694(9) 0.066 Uiso 1 calc R
C212 C 0.9740(21) -0.2075(8) 0.5931(15) 0.094(9) Uani 1 d .
H21B H 0.9149(21) -0.2057(8) 0.5888(15) 0.141 Uiso 1 calc R
H21C H 0.9957(21) -0.2314(8) 0.6245(15) 0.141 Uiso 1 calc R
H21D H 0.9865(21) -0.2134(8) 0.5483(15) 0.141 Uiso 1 calc R
C213 C 1.1061(15) -0.1620(10) 0.6297(13) 0.083(7) Uani 1 d .
H21E H 1.1275(15) -0.1332(10) 0.6474(13) 0.125 Uiso 1 calc R
H21F H 1.1205(15) -0.1673(10) 0.5855(13) 0.125 Uiso 1 calc R
H21G H 1.1297(15) -0.1853(10) 0.6617(13) 0.125 Uiso 1 calc R
C221 C 1.0036(13) -0.0664(7) 0.6356(9) 0.053(4) Uani 1 d .
H22A H 1.0637(13) -0.0666(7) 0.6383(9) 0.063 Uiso 1 calc R
C222 C 0.9857(14) -0.0713(8) 0.7096(9) 0.069(6) Uani 1 d .
H22B H 1.0077(14) -0.0995(8) 0.7294(9) 0.104 Uiso 1 calc R
H22C H 0.9269(14) -0.0705(8) 0.7071(9) 0.104 Uiso 1 calc R
H22D H 1.0115(14) -0.0469(8) 0.7382(9) 0.104 Uiso 1 calc R
C223 C 0.9676(16) -0.0208(7) 0.6050(11) 0.068(6) Uani 1 d .
H22E H 0.9782(16) -0.0172(7) 0.5590(11) 0.101 Uiso 1 calc R
H22F H 0.9934(16) 0.0034(7) 0.6340(11) 0.101 Uiso 1 calc R
H22G H 0.9088(16) -0.0202(7) 0.6029(11) 0.101 Uiso 1 calc R
C231 C 0.9876(11) -0.1002(6) 0.4971(7) 0.043(4) Uani 1 d .
H23A H 0.9525(11) -0.0749(6) 0.4769(7) 0.051 Uiso 1 calc R
C232 C 0.9639(12) -0.1397(8) 0.4464(9) 0.062(5) Uani 1 d .
H23B H 0.9076(12) -0.1485(8) 0.4458(9) 0.093 Uiso 1 calc R
H23C H 1.0003(12) -0.1647(8) 0.4612(9) 0.093 Uiso 1 calc R
H23D H 0.9689(12) -0.1305(8) 0.4006(9) 0.093 Uiso 1 calc R
C233 C 1.0741(13) -0.0853(7) 0.4999(10) 0.059(5) Uani 1 d .
H23E H 1.0870(13) -0.0606(7) 0.5320(10) 0.088 Uiso 1 calc R
H23F H 1.0801(13) -0.0757(7) 0.4545(10) 0.088 Uiso 1 calc R
H23G H 1.1114(13) -0.1099(7) 0.5151(10) 0.088 Uiso 1 calc R
C311 C 0.4251(30) 0.0070(7) 0.0680(13) 0.125(17) Uani 1 d .
H31A H 0.4304(30) -0.0006(7) 0.0205(13) 0.150 Uiso 1 calc R
C312 C 0.5017(25) -0.0087(12) 0.1170(15) 0.124(16) Uani 1 d .
H31B H 0.5068(25) -0.0408(12) 0.1131(15) 0.185 Uiso 1 calc R
H31C H 0.4980(25) -0.0010(12) 0.1638(15) 0.185 Uiso 1 calc R
H31D H 0.5494(25) 0.0058(12) 0.1055(15) 0.185 Uiso 1 calc R
C313 C 0.4146(48) 0.0574(10) 0.0724(23) 0.241(39) Uani 1 d .
H31E H 0.3651(48) 0.0665(10) 0.0405(23) 0.361 Uiso 1 calc R
H31F H 0.4617(48) 0.0722(10) 0.0606(23) 0.361 Uiso 1 calc R
H31G H 0.4104(48) 0.0654(10) 0.1188(23) 0.361 Uiso 1 calc R
C321 C 0.3553(18) -0.0823(6) 0.0784(10) 0.072(7) Uani 1 d .
H32A H 0.3998(18) -0.0888(6) 0.1185(10) 0.087 Uiso 1 calc R
C322 C 0.3898(19) -0.0965(8) 0.0150(11) 0.084(8) Uani 1 d .
H32B H 0.4341(19) -0.0766(8) 0.0098(11) 0.125 Uiso 1 calc R
H32C H 0.3465(19) -0.0950(8) -0.0259(11) 0.125 Uiso 1 calc R
H32D H 0.4104(19) -0.1269(8) 0.0213(11) 0.125 Uiso 1 calc R
C323 C 0.2869(22) -0.1135(8) 0.0854(13) 0.104(11) Uani 1 d .
H32E H 0.2646(22) -0.1049(8) 0.1251(13) 0.157 Uiso 1 calc R
H32F H 0.3079(22) -0.1438(8) 0.0915(13) 0.157 Uiso 1 calc R
H32G H 0.2440(22) -0.1120(8) 0.0443(13) 0.157 Uiso 1 calc R
C331 C 0.2465(32) -0.0114(22) 0.0105(14) 0.237(38) Uani 1 d .
H33A H 0.2561(32) 0.0212(22) 0.0155(14) 0.285 Uiso 1 calc R
C332 C 0.1660(22) -0.0066(14) 0.0217(13) 0.129(14) Uani 1 d .
H33C H 0.1669(22) -0.0080(14) 0.0707(13) 0.194 Uiso 1 calc R
H33D H 0.1318(22) -0.0305(14) -0.0016(13) 0.194 Uiso 1 calc R
H33B H 0.1439(22) 0.0219(14) 0.0037(13) 0.194 Uiso 1 calc R
C333 C 0.2584(32) -0.0103(17) -0.0592(11) 0.216(31) Uani 1 d .
H33F H 0.3163(32) -0.0140(17) -0.0593(11) 0.324 Uiso 1 calc R
H33G H 0.2395(32) 0.0181(17) -0.0800(11) 0.324 Uiso 1 calc R
H33E H 0.2275(32) -0.0344(17) -0.0852(11) 0.324 Uiso 1 calc R

loop_
_atom_type_symbol
_atom_type_description
_atom_type_scat_dispersion_real
_atom_type_scat_dispersion_imag
_atom_type_scat_source
C C 0.0033 0.0016 'International Tables Vol C Tables 4.2.6.8 and 6.1.1.4'
P P 0.1023 0.0942 'International Tables Vol C Tables 4.2.6.8 and 6.1.1.4'
Cu Cu 0.3201 1.2651 'International Tables Vol C Tables 4.2.6.8 and 6.1.1.4'
Se Se -0.0929 2.2259 'International Tables Vol C Tables 4.2.6.8 and 6.1.1.4'
H H 0.0000 0.0000 'International Tables Vol C Tables 4.2.6.8 and 6.1.1.4'

loop_
_geom_angle_atom_site_label_1
_geom_angle_atom_site_label_2
_geom_angle_atom_site_label_3
_geom_angle
_geom_angle_site_symmetry_1
_geom_angle_site_symmetry_3
C11 Se1 Cu9 103.7(5) . .
C11 Se1 Cu4 112.5(5) . .
Cu9 Se1 Cu4 68.78(8) . .
C11 Se1 Cu1 119.4(4) . .
Cu9 Se1 Cu1 67.25(7) . .
Cu4 Se1 Cu1 117.42(8) . .
C21 Se2 Cu2 103.4(5) . .
C21 Se2 Cu14 112.7(5) . .
Cu2 Se2 Cu14 67.26(7) . .
C21 Se2 Cu9 118.1(5) . .
Cu2 Se2 Cu9 67.61(6) . .
Cu14 Se2 Cu9 117.46(7) . .
C31 Se3 Cu1 99.5(4) . 3_656
C31 Se3 Cu8 111.6(5) . .
Cu1 Se3 Cu8 68.36(6) 3_656 .
C31 Se3 Cu2 117.4(5) . 3_656
Cu1 Se3 Cu2 66.94(7) 3_656 3_656
Cu8 Se3 Cu2 117.09(7) . 3_656
C41 Se4 Cu13 99.0(3) . .
C41 Se4 Cu15 104.5(4) . .
Cu13 Se4 Cu15 129.90(8) . .
C41 Se4 Cu6 96.5(4) . .
Cu13 Se4 Cu6 66.52(7) . .
Cu15 Se4 Cu6 67.35(7) . .
C51 Se5 Cu3 99.2(5) . 3_656
C51 Se5 Cu10 103.2(5) . .
Cu3 Se5 Cu10 66.08(6) 3_656 .
C51 Se5 Cu8 109.5(5) . .
Cu3 Se5 Cu8 63.61(6) 3_656 .
Cu10 Se5 Cu8 122.99(7) . .
C61 Se6 Cu15 100.3(6) . 3_656
C61 Se6 Cu10 102.9(6) . .
Cu15 Se6 Cu10 128.46(7) 3_656 .
C61 Se6 Cu11 96.8(5) . .
Cu15 Se6 Cu11 65.68(6) 3_656 .
Cu10 Se6 Cu11 66.32(6) . .
C71 Se7 Cu7 97.3(5) . .
C71 Se7 Cu13 104.8(5) . .
Cu7 Se7 Cu13 66.24(7) . .
C71 Se7 Cu14 107.5(5) . .
Cu7 Se7 Cu14 63.05(7) . .
Cu13 Se7 Cu14 122.08(8) . .
C81 Se8 Cu16 101.8(5) . .
C81 Se8 Cu13 102.4(5) . .
Cu16 Se8 Cu13 66.50(6) . .
C81 Se8 Cu10 101.0(5) . .
Cu16 Se8 Cu10 66.36(6) . .
Cu13 Se8 Cu10 130.52(8) . .
C91 Se9 Cu5 98.1(5) . .
C91 Se9 Cu15 104.8(4) . 3_656
Cu5 Se9 Cu15 65.91(6) . 3_656
C91 Se9 Cu4 109.4(5) . .
Cu5 Se9 Cu4 64.64(7) . .
Cu15 Se9 Cu4 122.51(9) 3_656 .
Cu6 Se10 Cu6 180.0 . 3_656
Cu6 Se10 Cu11 71.48(5) . 3_656
Cu6 Se10 Cu11 108.52(5) 3_656 3_656
Cu6 Se10 Cu11 108.52(5) . .
Cu6 Se10 Cu11 71.47(5) 3_656 .
Cu11 Se10 Cu11 180.0 3_656 .
Cu6 Se10 Cu16 106.23(5) . 3_656
Cu6 Se10 Cu16 73.78(5) 3_656 3_656
Cu11 Se10 Cu16 73.39(6) 3_656 3_656
Cu11 Se10 Cu16 106.61(6) . 3_656
Cu6 Se10 Cu16 73.78(5) . .
Cu6 Se10 Cu16 106.22(5) 3_656 .
Cu11 Se10 Cu16 106.61(6) 3_656 .
Cu11 Se10 Cu16 73.39(6) . .
Cu16 Se10 Cu16 180.0 3_656 .
Cu6 Se10 Cu12 68.59(5) . .
Cu6 Se10 Cu12 111.41(5) 3_656 .
Cu11 Se10 Cu12 111.37(5) 3_656 .
Cu11 Se10 Cu12 68.63(5) . .
Cu16 Se10 Cu12 67.58(5) 3_656 .
Cu16 Se10 Cu12 112.42(5) . .
Cu6 Se10 Cu12 111.41(5) . 3_656
Cu6 Se10 Cu12 68.59(5) 3_656 3_656
Cu11 Se10 Cu12 68.63(5) 3_656 3_656
Cu11 Se10 Cu12 111.37(5) . 3_656
Cu16 Se10 Cu12 112.42(5) 3_656 3_656
Cu16 Se10 Cu12 67.58(5) . 3_656
Cu12 Se10 Cu12 180.0 . 3_656
Cu9 Se11 Cu11 133.83(8) . .
Cu9 Se11 Cu7 81.58(7) . .
Cu11 Se11 Cu7 103.68(6) . .
Cu9 Se11 Cu5 67.79(7) . .
Cu11 Se11 Cu5 68.17(7) . .
Cu7 Se11 Cu5 113.16(7) . .
Cu9 Se11 Cu12 76.66(7) . .
Cu11 Se11 Cu12 68.84(6) . .
Cu7 Se11 Cu12 57.83(6) . .
Cu5 Se11 Cu12 57.96(6) . .
Cu2 Se12 Cu6 133.51(7) . .
Cu2 Se12 Cu7 67.95(6) . .
Cu6 Se12 Cu7 68.06(6) . .
Cu2 Se12 Cu3 80.90(7) . .
Cu6 Se12 Cu3 102.79(7) . .
Cu7 Se12 Cu3 112.55(7) . .
Cu2 Se12 Cu12 75.96(6) . .
Cu6 Se12 Cu12 68.34(6) . .
Cu7 Se12 Cu12 57.51(6) . .
Cu3 Se12 Cu12 57.57(6) . .
Cu1 Se13 Cu16 132.35(8) . 3_656
Cu1 Se13 Cu5 80.69(6) . .
Cu16 Se13 Cu5 103.92(8) 3_656 .
Cu1 Se13 Cu3 67.04(6) . .
Cu16 Se13 Cu3 67.70(6) 3_656 .
Cu5 Se13 Cu3 112.78(8) . .
Cu1 Se13 Cu12 75.46(7) . .
Cu16 Se13 Cu12 68.39(7) 3_656 .
Cu5 Se13 Cu12 57.91(6) . .
Cu3 Se13 Cu12 57.64(6) . .
Se13 Cu1 Se3 132.02(7) . 3_656
Se13 Cu1 Se1 105.93(7) . .
Se3 Cu1 Se1 121.20(7) 3_656 .
Se13 Cu1 Cu2 118.17(8) . .
Se3 Cu1 Cu2 57.82(6) 3_656 .
Se1 Cu1 Cu2 107.22(8) . .
Se13 Cu1 Cu3 58.41(5) . .
Se3 Cu1 Cu3 78.06(6) 3_656 .
Se1 Cu1 Cu3 157.72(8) . .
Cu2 Cu1 Cu3 72.13(7) . .
Se13 Cu1 Cu9 104.04(7) . .
Se3 Cu1 Cu9 109.86(8) 3_656 .
Se1 Cu1 Cu9 54.60(6) . .
Cu2 Cu1 Cu9 60.24(6) . .
Cu3 Cu1 Cu9 110.72(8) . .
Se13 Cu1 Cu8 81.56(7) . 3_656
Se3 Cu1 Cu8 56.65(6) 3_656 3_656
Se1 Cu1 Cu8 141.25(9) . 3_656
Cu2 Cu1 Cu8 101.71(7) . 3_656
Cu3 Cu1 Cu8 57.08(6) . 3_656
Cu9 Cu1 Cu8 161.77(9) . 3_656
Se13 Cu1 Cu12 55.59(6) . .
Se3 Cu1 Cu12 111.47(7) 3_656 .
Se1 Cu1 Cu12 108.64(7) . .
Cu2 Cu1 Cu12 64.89(6) . .
Cu3 Cu1 Cu12 50.15(5) . .
Cu9 Cu1 Cu12 64.80(6) . .
Cu8 Cu1 Cu12 106.71(7) 3_656 .
Se12 Cu2 Se2 129.51(9) . .
Se12 Cu2 Se3 106.09(7) . 3_656
Se2 Cu2 Se3 123.87(8) . 3_656
Se12 Cu2 Cu1 102.85(7) . .
Se2 Cu2 Cu1 110.65(8) . .
Se3 Cu2 Cu1 55.25(6) 3_656 .
Se12 Cu2 Cu14 79.70(7) . .
Se2 Cu2 Cu14 57.12(6) . .
Se3 Cu2 Cu14 142.32(8) 3_656 .
Cu1 Cu2 Cu14 161.39(8) . .
Se12 Cu2 Cu9 116.92(7) . .
Se2 Cu2 Cu9 57.09(6) . .
Se3 Cu2 Cu9 107.61(8) 3_656 .
Cu1 Cu2 Cu9 60.18(6) . .
Cu14 Cu2 Cu9 102.00(8) . .
Se12 Cu2 Cu7 57.16(6) . .
Se2 Cu2 Cu7 76.47(7) . .
Se3 Cu2 Cu7 156.31(8) 3_656 .
Cu1 Cu2 Cu7 108.88(7) . .
Cu14 Cu2 Cu7 56.68(6) . .
Cu9 Cu2 Cu7 71.60(7) . .
Se5 Cu3 Cu12 165.45(9) 3_656 .
Se5 Cu3 Se12 111.92(7) 3_656 .
Cu12 Cu3 Se12 64.19(7) . .
Se5 Cu3 Se13 121.10(9) 3_656 .
Cu12 Cu3 Se13 63.54(6) . .
Se12 Cu3 Se13 126.84(8) . .
Se5 Cu3 Cu8 59.96(6) 3_656 3_656
Cu12 Cu3 Cu8 133.80(8) . 3_656
Se12 Cu3 Cu8 131.00(8) . 3_656
Se13 Cu3 Cu8 82.36(7) . 3_656
Se5 Cu3 Cu10 57.43(5) 3_656 3_656
Cu12 Cu3 Cu10 108.24(8) . 3_656
Se12 Cu3 Cu10 95.28(8) . 3_656
Se13 Cu3 Cu10 109.29(7) . 3_656
Cu8 Cu3 Cu10 112.10(8) 3_656 3_656
Se5 Cu3 Cu1 121.68(8) 3_656 .
Cu12 Cu3 Cu1 72.66(7) . .
Se12 Cu3 Cu1 100.71(7) . .
Se13 Cu3 Cu1 54.55(5) . .
Cu8 Cu3 Cu1 62.05(7) 3_656 .
Cu10 Cu3 Cu1 162.29(9) 3_656 .
Se5 Cu3 Cu16 104.68(7) 3_656 3_656
Cu12 Cu3 Cu16 65.73(6) . 3_656
Se12 Cu3 Cu16 109.51(8) . 3_656
Se13 Cu3 Cu16 54.92(6) . 3_656
Cu8 Cu3 Cu16 119.36(9) 3_656 3_656
Cu10 Cu3 Cu16 58.77(5) 3_656 3_656
Cu1 Cu3 Cu16 108.04(7) . 3_656
P3 Cu4 Se1 128.17(14) . .
P3 Cu4 Se9 119.92(15) . .
Se1 Cu4 Se9 104.71(9) . .
P3 Cu4 Cu5 147.9(2) . .
Se1 Cu4 Cu5 78.46(7) . .
Se9 Cu4 Cu5 56.44(5) . .
P3 Cu4 Cu9 116.1(2) . .
Se1 Cu4 Cu9 54.74(6) . .
Se9 Cu4 Cu9 117.07(7) . .
Cu5 Cu4 Cu9 61.04(6) . .
Se9 Cu5 Cu12 166.39(8) . .
Se9 Cu5 Se13 111.67(8) . .
Cu12 Cu5 Se13 63.83(6) . .
Se9 Cu5 Se11 121.57(8) . .
Cu12 Cu5 Se11 63.66(6) . .
Se13 Cu5 Se11 126.67(8) . .
Se9 Cu5 Cu4 58.91(6) . .
Cu12 Cu5 Cu4 134.21(8) . .
Se13 Cu5 Cu4 131.24(9) . .
Se11 Cu5 Cu4 82.70(8) . .
Se9 Cu5 Cu15 57.62(6) . 3_656
Cu12 Cu5 Cu15 109.26(8) . 3_656
Se13 Cu5 Cu15 96.83(7) . 3_656
Se11 Cu5 Cu15 108.32(8) . 3_656
Cu4 Cu5 Cu15 110.36(7) . 3_656
Se9 Cu5 Cu9 120.06(7) . .
Cu12 Cu5 Cu9 73.47(7) . .
Se13 Cu5 Cu9 101.37(7) . .
Se11 Cu5 Cu9 54.73(6) . .
Cu4 Cu5 Cu9 61.58(6) . .
Cu15 Cu5 Cu9 160.57(9) 3_656 .
Se9 Cu5 Cu11 105.58(7) . .
Cu12 Cu5 Cu11 66.07(7) . .
Se13 Cu5 Cu11 109.01(7) . .
Se11 Cu5 Cu11 55.37(6) . .
Cu4 Cu5 Cu11 119.67(9) . .
Cu15 Cu5 Cu11 58.02(6) 3_656 .
Cu9 Cu5 Cu11 108.85(8) . .
Se4 Cu6 Se12 120.96(7) . .
Se4 Cu6 Se10 126.60(7) . .
Se12 Cu6 Se10 112.22(8) . .
Se4 Cu6 Cu13 56.42(6) . .
Se12 Cu6 Cu13 110.10(7) . .
Se10 Cu6 Cu13 101.95(6) . .
Se4 Cu6 Cu15 56.09(6) . .
Se12 Cu6 Cu15 118.39(7) . .
Se10 Cu6 Cu15 102.85(6) . .
Cu13 Cu6 Cu15 109.92(8) . .
Se4 Cu6 Cu7 104.81(8) . .
Se12 Cu6 Cu7 56.54(6) . .
Se10 Cu6 Cu7 99.82(6) . .
Cu13 Cu6 Cu7 58.87(6) . .
Cu15 Cu6 Cu7 156.55(8) . .
Se4 Cu6 Cu12 154.51(8) . .
Se12 Cu6 Cu12 58.96(6) . .
Se10 Cu6 Cu12 58.32(5) . .
Cu13 Cu6 Cu12 98.61(7) . .
Cu15 Cu6 Cu12 149.07(8) . .
Cu7 Cu6 Cu12 52.03(6) . .
Se4 Cu6 Cu11 108.48(7) . 3_656
Se12 Cu6 Cu11 108.96(8) . 3_656
Se10 Cu6 Cu11 54.43(4) . 3_656
Cu13 Cu6 Cu11 140.00(8) . 3_656
Cu15 Cu6 Cu11 56.26(5) . 3_656
Cu7 Cu6 Cu11 146.10(8) . 3_656
Cu12 Cu6 Cu11 94.08(7) . 3_656
Se4 Cu6 Cu16 77.03(7) . .
Se12 Cu6 Cu16 148.71(7) . .
Se10 Cu6 Cu16 53.73(5) . .
Cu13 Cu6 Cu16 55.87(5) . .
Cu15 Cu6 Cu16 92.83(6) . .
Cu7 Cu6 Cu16 95.75(6) . .
Cu12 Cu6 Cu16 93.46(6) . .
Cu11 Cu6 Cu16 85.74(6) 3_656 .
Se7 Cu7 Cu12 166.12(9) . .
Se7 Cu7 Se11 112.71(7) . .
Cu12 Cu7 Se11 63.83(6) . .
Se7 Cu7 Se12 119.93(8) . .
Cu12 Cu7 Se12 64.42(6) . .
Se11 Cu7 Se12 127.29(8) . .
Se7 Cu7 Cu14 59.78(6) . .
Cu12 Cu7 Cu14 133.25(9) . .
Se11 Cu7 Cu14 131.39(8) . .
Se12 Cu7 Cu14 80.92(7) . .
Se7 Cu7 Cu13 57.01(6) . .
Cu12 Cu7 Cu13 109.32(7) . .
Se11 Cu7 Cu13 96.75(7) . .
Se12 Cu7 Cu13 108.90(7) . .
Cu14 Cu7 Cu13 111.10(8) . .
Se7 Cu7 Cu2 120.33(7) . .
Cu12 Cu7 Cu2 73.32(7) . .
Se11 Cu7 Cu2 100.55(8) . .
Se12 Cu7 Cu2 54.89(6) . .
Cu14 Cu7 Cu2 60.96(7) . .
Cu13 Cu7 Cu2 161.56(8) . .
Se7 Cu7 Cu6 104.63(8) . .
Cu12 Cu7 Cu6 66.11(7) . .
Se11 Cu7 Cu6 109.62(7) . .
Se12 Cu7 Cu6 55.40(5) . .
Cu14 Cu7 Cu6 118.81(7) . .
Cu13 Cu7 Cu6 58.69(6) . .
Cu2 Cu7 Cu6 108.82(7) . .
P2 Cu8 Se3 125.87(12) . .
P2 Cu8 Se5 120.27(12) . .
Se3 Cu8 Se5 106.15(8) . .
P2 Cu8 Cu3 149.43(13) . 3_656
Se3 Cu8 Cu3 79.31(8) . 3_656
Se5 Cu8 Cu3 56.43(6) . 3_656
P2 Cu8 Cu1 116.16(12) . 3_656
Se3 Cu8 Cu1 54.99(6) . 3_656
Se5 Cu8 Cu1 116.99(8) . 3_656
Cu3 Cu8 Cu1 60.87(6) 3_656 3_656
Se1 Cu9 Se11 130.93(8) . .
Se1 Cu9 Se2 123.82(8) . .
Se11 Cu9 Se2 104.72(9) . .
Se1 Cu9 Cu1 58.15(6) . .
Se11 Cu9 Cu1 115.55(7) . .
Se2 Cu9 Cu1 108.55(7) . .
Se1 Cu9 Cu2 109.70(8) . .
Se11 Cu9 Cu2 103.02(8) . .
Se2 Cu9 Cu2 55.30(6) . .
Cu1 Cu9 Cu2 59.59(6) . .
Se1 Cu9 Cu5 77.33(7) . .
Se11 Cu9 Cu5 57.48(6) . .
Se2 Cu9 Cu5 155.86(9) . .
Cu1 Cu9 Cu5 70.91(6) . .
Cu2 Cu9 Cu5 109.48(7) . .
Se1 Cu9 Cu4 56.49(7) . .
Se11 Cu9 Cu4 81.74(7) . .
Se2 Cu9 Cu4 141.81(8) . .
Cu1 Cu9 Cu4 101.73(8) . .
Cu2 Cu9 Cu4 161.10(9) . .
Cu5 Cu9 Cu4 57.38(6) . .
Se6 Cu10 Se8 125.76(8) . .
Se6 Cu10 Se5 117.10(8) . .
Se8 Cu10 Se5 113.81(9) . .
Se6 Cu10 Cu3 112.61(8) . 3_656
Se8 Cu10 Cu3 110.07(7) . 3_656
Se5 Cu10 Cu3 56.49(6) . 3_656
Se6 Cu10 Cu16 120.64(9) . .
Se8 Cu10 Cu16 56.67(6) . .
Se5 Cu10 Cu16 106.94(7) . .
Cu3 Cu10 Cu16 62.47(6) 3_656 .
Se6 Cu10 Cu11 57.04(6) . .
Se8 Cu10 Cu11 80.03(7) . .
Se5 Cu10 Cu11 160.24(8) . .
Cu3 Cu10 Cu11 106.42(7) 3_656 .
Cu16 Cu10 Cu11 67.87(7) . .
Se6 Cu11 Se11 121.32(7) . .
Se6 Cu11 Se10 128.08(6) . .
Se11 Cu11 Se10 110.53(6) . .
Se6 Cu11 Cu15 56.66(6) . 3_656
Se11 Cu11 Cu15 110.02(8) . 3_656
Se10 Cu11 Cu15 104.33(7) . 3_656
Se6 Cu11 Cu10 56.64(6) . .
Se11 Cu11 Cu10 117.91(8) . .
Se10 Cu11 Cu10 102.09(7) . .
Cu15 Cu11 Cu10 110.86(7) 3_656 .
Se6 Cu11 Cu5 105.10(7) . .
Se11 Cu11 Cu5 56.47(6) . .
Se10 Cu11 Cu5 100.58(7) . .
Cu15 Cu11 Cu5 58.80(6) 3_656 .
Cu10 Cu11 Cu5 156.94(7) . .
Se6 Cu11 Cu12 155.03(9) . .
Se11 Cu11 Cu12 58.26(5) . .
Se10 Cu11 Cu12 58.11(4) . .
Cu15 Cu11 Cu12 98.92(8) 3_656 .
Cu10 Cu11 Cu12 148.12(8) . .
Cu5 Cu11 Cu12 52.04(5) . .
Se6 Cu11 Cu6 78.19(6) . 3_656
Se11 Cu11 Cu6 149.25(8) . 3_656
Se10 Cu11 Cu6 54.09(4) . 3_656
Cu15 Cu11 Cu6 58.31(6) 3_656 3_656
Cu10 Cu11 Cu6 92.46(7) . 3_656
Cu5 Cu11 Cu6 97.42(7) . 3_656
Cu12 Cu11 Cu6 93.71(6) . 3_656
Se6 Cu11 Cu16 109.15(7) . .
Se11 Cu11 Cu16 106.97(7) . .
Se10 Cu11 Cu16 53.76(5) . .
Cu15 Cu11 Cu16 142.10(7) 3_656 .
Cu10 Cu11 Cu16 55.93(6) . .
Cu5 Cu11 Cu16 145.45(7) . .
Cu12 Cu11 Cu16 93.46(6) . .
Cu6 Cu11 Cu16 85.38(6) 3_656 .
Cu7 Cu12 Cu3 113.72(8) . .
Cu7 Cu12 Cu5 114.02(8) . .
Cu3 Cu12 Cu5 114.23(9) . .
Cu7 Cu12 Se10 103.64(8) . .
Cu3 Cu12 Se10 104.94(6) . .
Cu5 Cu12 Se10 104.77(7) . .
Cu7 Cu12 Se11 58.33(6) . .
Cu3 Cu12 Se11 153.78(9) . .
Cu5 Cu12 Se11 58.38(6) . .
Se10 Cu12 Se11 101.28(7) . .
Cu7 Cu12 Se13 154.19(9) . .
Cu3 Cu12 Se13 58.82(6) . .
Cu5 Cu12 Se13 58.26(6) . .
Se10 Cu12 Se13 102.16(6) . .
Se11 Cu12 Se13 115.98(7) . .
Cu7 Cu12 Se12 58.07(6) . .
Cu3 Cu12 Se12 58.24(6) . .
Cu5 Cu12 Se12 153.56(8) . .
Se10 Cu12 Se12 101.67(6) . .
Se11 Cu12 Se12 115.65(7) . .
Se13 Cu12 Se12 116.35(7) . .
Cu7 Cu12 Cu16 149.74(9) . 3_656
Cu3 Cu12 Cu16 61.85(6) . 3_656
Cu5 Cu12 Cu16 93.20(7) . 3_656
Se10 Cu12 Cu16 54.24(5) . 3_656
Se11 Cu12 Cu16 138.69(7) . 3_656
Se13 Cu12 Cu16 52.69(6) . 3_656
Se12 Cu12 Cu16 102.72(6) . 3_656
Cu7 Cu12 Cu6 61.87(6) . .
Cu3 Cu12 Cu6 92.44(7) . .
Cu5 Cu12 Cu6 150.28(9) . .
Se10 Cu12 Cu6 53.09(5) . .
Se11 Cu12 Cu6 102.88(8) . .
Se13 Cu12 Cu6 138.14(7) . .
Se12 Cu12 Cu6 52.70(5) . .
Cu16 Cu12 Cu6 87.97(7) 3_656 .
Cu7 Cu12 Cu11 92.98(8) . .
Cu3 Cu12 Cu11 150.11(8) . .
Cu5 Cu12 Cu11 61.88(6) . .
Se10 Cu12 Cu11 53.26(4) . .
Se11 Cu12 Cu11 52.90(5) . .
Se13 Cu12 Cu11 102.32(7) . .
Se12 Cu12 Cu11 138.43(9) . .
Cu16 Cu12 Cu11 88.35(6) 3_656 .
Cu6 Cu12 Cu11 88.50(7) . .
Cu7 Cu12 Cu1 105.46(7) . .
Cu3 Cu12 Cu1 57.19(6) . .
Cu5 Cu12 Cu1 68.42(7) . .
Se10 Cu12 Cu1 150.27(7) . .
Se11 Cu12 Cu1 99.02(7) . .
Se13 Cu12 Cu1 48.94(5) . .
Se12 Cu12 Cu1 88.70(6) . .
Cu16 Cu12 Cu1 96.46(7) 3_656 .
Cu6 Cu12 Cu1 140.96(7) . .
Cu11 Cu12 Cu1 130.26(7) . .
Se4 Cu13 Se8 133.20(7) . .
Se4 Cu13 Se7 110.74(7) . .
Se8 Cu13 Se7 114.23(7) . .
Se4 Cu13 Cu16 83.93(6) . .
Se8 Cu13 Cu16 56.75(5) . .
Se7 Cu13 Cu16 159.81(9) . .
Se4 Cu13 Cu6 57.07(6) . .
Se8 Cu13 Cu6 117.79(8) . .
Se7 Cu13 Cu6 107.48(7) . .
Cu16 Cu13 Cu6 68.08(6) . .
Se4 Cu13 Cu7 108.27(8) . .
Se8 Cu13 Cu7 106.58(8) . .
Se7 Cu13 Cu7 56.75(6) . .
Cu16 Cu13 Cu7 106.28(8) . .
Cu6 Cu13 Cu7 62.44(6) . .
P1 Cu14 Se2 124.89(12) . .
P1 Cu14 Se7 120.37(14) . .
Se2 Cu14 Se7 104.55(8) . .
P1 Cu14 Cu7 152.08(12) . .
Se2 Cu14 Cu7 78.75(7) . .
Se7 Cu14 Cu7 57.17(6) . .
P1 Cu14 Cu2 115.82(14) . .
Se2 Cu14 Cu2 55.62(6) . .
Se7 Cu14 Cu2 119.11(8) . .
Cu7 Cu14 Cu2 62.35(7) . .
Se6 Cu15 Se4 128.36(8) 3_656 .
Se6 Cu15 Se9 112.85(7) 3_656 3_656
Se4 Cu15 Se9 116.04(9) . 3_656
Se6 Cu15 Cu11 57.66(6) 3_656 3_656
Se4 Cu15 Cu11 117.41(7) . 3_656
Se9 Cu15 Cu11 108.93(7) 3_656 3_656
Se6 Cu15 Cu5 109.51(8) 3_656 3_656
Se4 Cu15 Cu5 110.47(7) . 3_656
Se9 Cu15 Cu5 56.47(5) 3_656 3_656
Cu11 Cu15 Cu5 63.19(6) 3_656 3_656
Se6 Cu15 Cu6 82.44(7) 3_656 .
Se4 Cu15 Cu6 56.56(6) . .
Se9 Cu15 Cu6 158.49(8) 3_656 .
Cu11 Cu15 Cu6 65.43(6) 3_656 .
Cu5 Cu15 Cu6 105.08(7) 3_656 .
Se8 Cu16 Se13 126.32(9) . 3_656
Se8 Cu16 Se10 122.19(8) . .
Se13 Cu16 Se10 111.40(7) 3_656 .
Se8 Cu16 Cu10 56.97(5) . .
Se13 Cu16 Cu10 111.53(7) 3_656 .
Se10 Cu16 Cu10 101.55(8) . .
Se8 Cu16 Cu13 56.75(5) . .
Se13 Cu16 Cu13 117.49(8) 3_656 .
Se10 Cu16 Cu13 101.04(7) . .
Cu10 Cu16 Cu13 112.15(7) . .
Se8 Cu16 Cu3 107.16(7) . 3_656
Se13 Cu16 Cu3 57.38(5) 3_656 3_656
Se10 Cu16 Cu3 100.40(7) . 3_656
Cu10 Cu16 Cu3 58.76(6) . 3_656
Cu13 Cu16 Cu3 158.11(9) . 3_656
Se8 Cu16 Cu12 155.07(8) . 3_656
Se13 Cu16 Cu12 58.93(6) 3_656 3_656
Se10 Cu16 Cu12 58.19(6) . 3_656
Cu10 Cu16 Cu12 98.10(7) . 3_656
Cu13 Cu16 Cu12 146.85(7) . 3_656
Cu3 Cu16 Cu12 52.42(5) 3_656 3_656
Se8 Cu16 Cu11 74.18(6) . .
Se13 Cu16 Cu11 148.72(8) 3_656 .
Se10 Cu16 Cu11 52.85(5) . .
Cu10 Cu16 Cu11 56.21(6) . .
Cu13 Cu16 Cu11 93.28(6) . .
Cu3 Cu16 Cu11 96.13(7) 3_656 .
Cu12 Cu16 Cu11 92.50(7) 3_656 .
Se8 Cu16 Cu6 107.08(6) . .
Se13 Cu16 Cu6 107.18(6) 3_656 .
Se10 Cu16 Cu6 52.50(5) . .
Cu10 Cu16 Cu6 139.66(8) . .
Cu13 Cu16 Cu6 56.05(6) . .
Cu3 Cu16 Cu6 144.55(8) 3_656 .
Cu12 Cu16 Cu6 92.13(7) 3_656 .
Cu11 Cu16 Cu6 84.58(6) . .
C121 P1 C131 104.3(8) . .
C121 P1 C111 108.8(8) . .
C131 P1 C111 104.3(8) . .
C121 P1 Cu14 114.8(4) . .
C131 P1 Cu14 116.7(5) . .
C111 P1 Cu14 107.3(5) . .
C211 P2 C221 102.5(9) . .
C211 P2 C231 109.8(9) . .
C221 P2 C231 101.3(8) . .
C211 P2 Cu8 109.7(7) . .
C221 P2 Cu8 118.2(7) . .
C231 P2 Cu8 114.3(6) . .
C321 P3 C331 104.4(21) . .
C321 P3 C311 103.9(12) . .
C331 P3 C311 105.4(22) . .
C321 P3 Cu4 113.2(7) . .
C331 P3 Cu4 112.3(11) . .
C311 P3 Cu4 116.6(7) . .
C12 C11 Se1 109.8(11) . .
C13 C12 C11 111.6(15) . .
C12 C13 C14 109.9(18) . .
C22 C21 Se2 112.4(11) . .
C21 C22 C23 114.0(16) . .
C22 C23 C24 113.8(18) . .
C32 C31 Se3 113.2(12) . .
C31 C32 C33 112.5(16) . .
C34 C33 C32 116.1(20) . .
C42 C41 Se4 111.9(8) . .
C43 C42 C41 115.5(14) . .
C44 C43 C42 116.6(14) . .
C52B C51 C52A 46.3(22) . .
C52B C51 Se5 114.2(20) . .
C52A C51 Se5 118.4(23) . .
C52B C52A C51 66.3(25) . .
C52B C52A C53 63.1(24) . .
C51 C52A C53 116.4(24) . .
C52B C52A C54B 119.6(33) . .
C51 C52A C54B 159.6(38) . .
C53 C52A C54B 59.1(23) . .
C52A C52B C53 69.9(32) . .
C52A C52B C51 67.4(24) . .
C53 C52B C51 122.1(30) . .
C52B C53 C54A 148.5(31) . .
C52B C53 C52A 47.0(22) . .
C54A C53 C52A 120.3(28) . .
C52B C53 C54B 111.5(29) . .
C54A C53 C54B 56.3(27) . .
C52A C53 C54B 66.7(25) . .
C54B C54A C53 67.1(28) . .
C54A C54B C53 56.6(24) . .
C54A C54B C52A 108.7(35) . .
C53 C54B C52A 54.2(21) . .
C62 C61 Se6 111.5(11) . .
C63 C62 C61 127.3(30) . .
C62 C63 C64 123.4(47) . .
C72 C71 Se7 109.6(11) . .
C73 C72 C71 112.3(15) . .
C72 C73 C74 111.4(18) . .
C82 C81 Se8 110.9(14) . .
C81 C82 C83 120.2(18) . .
C84 C83 C82 112.7(22) . .
C92 C91 Se9 112.8(14) . .
C91 C92 C93 118.7(17) . .
C94 C93 C92 109.5(24) . .
C112 C111 C113 112.1(15) . .
C112 C111 P1 115.7(11) . .
C113 C111 P1 113.1(11) . .
C122 C121 C123 112.3(16) . .
C122 C121 P1 112.1(11) . .
C123 C121 P1 117.0(12) . .
C132 C131 C133 112.2(21) . .
C132 C131 P1 111.8(13) . .
C133 C131 P1 108.9(14) . .
C213 C211 C212 113.1(20) . .
C213 C211 P2 118.3(16) . .
C212 C211 P2 112.3(16) . .
C223 C221 C222 108.4(16) . .
C223 C221 P2 110.4(14) . .
C222 C221 P2 110.0(14) . .
C233 C231 C232 111.6(14) . .
C233 C231 P2 118.1(12) . .
C232 C231 P2 109.3(12) . .
C312 C311 C313 111.2(36) . .
C312 C311 P3 110.1(14) . .
C313 C311 P3 110.5(31) . .
C323 C321 C322 108.6(16) . .
C323 C321 P3 114.3(20) . .
C322 C321 P3 117.6(15) . .
C332 C331 C333 118.2(33) . .
C332 C331 P3 118.3(19) . .
C333 C331 P3 123.3(32) . .

loop_
_geom_bond_atom_site_label_1
_geom_bond_atom_site_label_2
_geom_bond_distance
_geom_bond_site_symmetry_2
Se1 C11 1.972(14) .
Se1 Cu9 2.388(2) .
Se1 Cu4 2.439(2) .
Se1 Cu1 2.489(2) .
Se2 C21 2.005(14) .
Se2 Cu2 2.404(2) .
Se2 Cu14 2.446(2) .
Se2 Cu9 2.455(2) .
Se3 C31 1.99(2) .
Se3 Cu1 2.398(2) 3_656
Se3 Cu8 2.446(2) .
Se3 Cu2 2.471(2) 3_656
Se4 C41 2.007(12) .
Se4 Cu13 2.401(2) .
Se4 Cu15 2.406(2) .
Se4 Cu6 2.419(2) .
Se5 C51 1.96(2) .
Se5 Cu3 2.406(2) 3_656
Se5 Cu10 2.431(2) .
Se5 Cu8 2.500(2) .
Se6 C61 1.981(13) .
Se6 Cu15 2.397(2) 3_656
Se6 Cu10 2.413(2) .
Se6 Cu11 2.424(2) .
Se7 C71 2.020(13) .
Se7 Cu7 2.420(2) .
Se7 Cu13 2.427(2) .
Se7 Cu14 2.489(2) .
Se8 C81 2.00(2) .
Se8 Cu16 2.406(2) .
Se8 Cu13 2.406(2) .
Se8 Cu10 2.414(2) .
Se9 C91 1.98(2) .
Se9 Cu5 2.408(2) .
Se9 Cu15 2.439(2) 3_656
Se9 Cu4 2.475(2) .
Se10 Cu6 2.443(2) .
Se10 Cu6 2.443(2) 3_656
Se10 Cu11 2.4535(14) 3_656
Se10 Cu11 2.4535(14) .
Se10 Cu16 2.483(2) 3_656
Se10 Cu16 2.483(2) .
Se10 Cu12 2.600(2) .
Se10 Cu12 2.600(2) 3_656
Se11 Cu9 2.392(2) .
Se11 Cu11 2.439(2) .
Se11 Cu7 2.466(2) .
Se11 Cu5 2.471(2) .
Se11 Cu12 2.600(2) .
Se12 Cu2 2.402(2) .
Se12 Cu6 2.434(2) .
Se12 Cu7 2.467(2) .
Se12 Cu3 2.477(2) .
Se12 Cu12 2.622(2) .
Se13 Cu1 2.381(2) .
Se13 Cu16 2.420(2) 3_656
Se13 Cu5 2.469(2) .
Se13 Cu3 2.490(2) .
Se13 Cu12 2.605(2) .
Cu1 Se3 2.399(2) 3_656
Cu1 Cu2 2.686(2) .
Cu1 Cu3 2.692(2) .
Cu1 Cu9 2.702(2) .
Cu1 Cu8 2.722(2) 3_656
Cu1 Cu12 3.057(3) .
Cu2 Se3 2.471(2) 3_656
Cu2 Cu14 2.687(3) .
Cu2 Cu9 2.704(2) .
Cu2 Cu7 2.722(2) .
Cu3 Se5 2.406(2) 3_656
Cu3 Cu12 2.458(2) .
Cu3 Cu8 2.587(3) 3_656
Cu3 Cu10 2.637(2) 3_656
Cu3 Cu16 2.735(2) 3_656
Cu4 P3 2.243(4) .
Cu4 Cu5 2.611(2) .
Cu4 Cu9 2.726(3) .
Cu5 Cu12 2.460(2) .
Cu5 Cu15 2.637(2) 3_656
Cu5 Cu9 2.712(2) .
Cu5 Cu11 2.751(3) .
Cu6 Cu13 2.644(2) .
Cu6 Cu15 2.676(2) .
Cu6 Cu7 2.743(2) .
Cu6 Cu12 2.844(3) .
Cu6 Cu11 2.860(2) 3_656
Cu6 Cu16 2.957(2) .
Cu7 Cu12 2.452(2) .
Cu7 Cu14 2.568(2) .
Cu7 Cu13 2.649(3) .
Cu8 P2 2.247(5) .
Cu8 Cu3 2.587(3) 3_656
Cu8 Cu1 2.722(2) 3_656
Cu10 Cu3 2.637(2) 3_656
Cu10 Cu16 2.638(2) .
Cu10 Cu11 2.646(2) .
Cu11 Cu15 2.615(2) 3_656
Cu11 Cu12 2.851(2) .
Cu11 Cu6 2.860(2) 3_656
Cu11 Cu16 2.950(3) .
Cu12 Cu16 2.828(2) 3_656
Cu13 Cu16 2.638(2) .
Cu14 P1 2.233(4) .
Cu15 Se6 2.397(2) 3_656
Cu15 Se9 2.439(2) 3_656
Cu15 Cu11 2.615(2) 3_656
Cu15 Cu5 2.637(2) 3_656
Cu16 Se13 2.420(2) 3_656
Cu16 Cu3 2.735(2) 3_656
Cu16 Cu12 2.828(2) 3_656
P1 C121 1.86(2) .
P1 C131 1.86(2) .
P1 C111 1.87(2) .
P2 C211 1.85(2) .
P2 C221 1.86(2) .
P2 C231 1.877(15) .
P3 C321 1.83(2) .
P3 C331 1.88(3) .
P3 C311 1.90(4) .
C11 C12 1.55(2) .
C12 C13 1.53(2) .
C13 C14 1.53(3) .
C21 C22 1.50(2) .
C22 C23 1.52(3) .
C23 C24 1.54(2) .
C31 C32 1.49(2) .
C32 C33 1.55(3) .
C33 C34 1.46(4) .
C41 C42 1.55(2) .
C42 C43 1.52(3) .
C43 C44 1.45(3) .
C51 C52B 1.49(4) .
C51 C52A 1.50(4) .
C52A C52B 1.17(5) .
C52A C53 1.51(4) .
C52A C54B 1.71(7) .
C52B C53 1.43(5) .
C53 C54A 1.45(4) .
C53 C54B 1.59(5) .
C54A C54B 1.44(6) .
C61 C62 1.51(3) .
C62 C63 1.33(4) .
C63 C64 1.42(5) .
C71 C72 1.51(3) .
C72 C73 1.49(3) .
C73 C74 1.57(3) .
C81 C82 1.49(2) .
C82 C83 1.52(3) .
C83 C84 1.46(4) .
C91 C92 1.49(2) .
C92 C93 1.55(3) .
C93 C94 1.54(4) .
C111 C112 1.49(2) .
C111 C113 1.50(3) .
C121 C122 1.50(3) .
C121 C123 1.53(2) .
C131 C132 1.52(3) .
C131 C133 1.52(3) .
C211 C213 1.51(3) .
C211 C212 1.56(4) .
C221 C223 1.56(3) .
C221 C222 1.56(2) .
C231 C233 1.50(3) .
C231 C232 1.55(2) .
C311 C312 1.51(6) .
C311 C313 1.52(4) .
C321 C323 1.50(4) .
C321 C322 1.55(3) .
C331 C332 1.41(5) .
C331 C333 1.44(3) .
